data_4502512
loop_
_publ_author_name
'Bai, Hong-Ye'
'Ma, Jian-Fang'
'Yang, Jin'
'Liu, Ying-Ying'
Hua-Wu,
'Ma, Ji-Cheng'

_publ_section_title
;
 Effect of Anions on the Self-Assembly of Cd(II)-Containing Coordination
 Polymers Based on a Novel Flexible Tetrakis(imidazole) Ligand
;
_journal_issue 2
_journal_name_full 'Crystal Growth &amp; Design'
_journal_page_first 995
_journal_paper_doi 10.1021/cg901332m
_journal_volume 10
_journal_year 2010
_chemical_formula_moiety 'C34 H44 Cd2 N16 O10 S2, 4(H2 O)'
_chemical_formula_sum 'C34 H52 Cd2 N16 O14 S2'
_chemical_formula_weight 1197.84
_chemical_name_systematic
;
 ?
;
_space_group_IT_number 2
_symmetry_cell_setting triclinic
_symmetry_space_group_name_Hall '-P 1'
_symmetry_space_group_name_H-M 'P -1'
_atom_sites_solution_hydrogens geom
_atom_sites_solution_primary direct
_atom_sites_solution_secondary difmap
_audit_creation_method SHELXL-97
_cell_angle_alpha 99.496(2)
_cell_angle_beta 97.491(2)
_cell_angle_gamma 92.382(2)
_cell_formula_units_Z 2
_cell_length_a 10.6142(3)
_cell_length_b 13.2044(4)
_cell_length_c 16.2359(5)
_cell_measurement_reflns_used 10159
_cell_measurement_temperature 293(2)
_cell_measurement_theta_max 29.2
_cell_measurement_theta_min 4.2
_cell_volume 2220.56(12)
_computing_cell_refinement CrysAlis
_computing_data_collection 'CrysAlis (Oxford Diffraction, 2006)'
_computing_data_reduction CrysAlis
_computing_structure_refinement 'SHELXL-97 (Sheldrick, 1997)'
_computing_structure_solution 'SHELXS-97 (Sheldrick, 1997)'
_diffrn_ambient_temperature 293(2)
_diffrn_detector_area_resol_mean 10.0
_diffrn_measured_fraction_theta_full 0.992
_diffrn_measured_fraction_theta_max 0.845
_diffrn_measurement_device_type 'Oxford Diffraction Gemini R Ultra'
_diffrn_measurement_method '\w scan'
_diffrn_radiation_monochromator graphite
_diffrn_radiation_source 'fine-focus sealed tube'
_diffrn_radiation_type MoK\a
_diffrn_radiation_wavelength 0.71073
_diffrn_reflns_av_R_equivalents 0.0153
_diffrn_reflns_av_sigmaI/netI 0.0296
_diffrn_reflns_limit_h_max 12
_diffrn_reflns_limit_h_min -14
_diffrn_reflns_limit_k_max 17
_diffrn_reflns_limit_k_min -17
_diffrn_reflns_limit_l_max 21
_diffrn_reflns_limit_l_min -16
_diffrn_reflns_number 16799
_diffrn_reflns_theta_full 25.00
_diffrn_reflns_theta_max 29.19
_diffrn_reflns_theta_min 4.23
_exptl_absorpt_coefficient_mu 1.136
_exptl_absorpt_correction_T_max 0.730
_exptl_absorpt_correction_T_min 0.675
_exptl_absorpt_correction_type multi-scan
_exptl_absorpt_process_details
;
CrysAlis (Oxford Diffraction, 2006)
;
_exptl_crystal_colour colorless
_exptl_crystal_density_diffrn 1.791
_exptl_crystal_density_method 'not measured'
_exptl_crystal_description block
_exptl_crystal_F_000 1216
_exptl_crystal_size_max 0.34
_exptl_crystal_size_mid 0.31
_exptl_crystal_size_min 0.28
_refine_diff_density_max 0.551
_refine_diff_density_min -0.711
_refine_diff_density_rms 0.096
_refine_ls_extinction_method none
_refine_ls_goodness_of_fit_ref 0.990
_refine_ls_hydrogen_treatment mixed
_refine_ls_matrix_type full
_refine_ls_number_parameters 676
_refine_ls_number_reflns 10159
_refine_ls_number_restraints 18
_refine_ls_restrained_S_all 0.992
_refine_ls_R_factor_all 0.0385
_refine_ls_R_factor_gt 0.0274
_refine_ls_shift/su_max 0.003
_refine_ls_shift/su_mean 0.000
_refine_ls_structure_factor_coef Fsqd
_refine_ls_weighting_details 'calc w=1/[\s^2^(Fo^2^)+(0.0407P)^2^+0.0000P] where P=(Fo^2^+2Fc^2^)/3'
_refine_ls_weighting_scheme calc
_refine_ls_wR_factor_gt 0.0666
_refine_ls_wR_factor_ref 0.0696
_reflns_number_gt 8104
_reflns_number_total 10159
_reflns_threshold_expression >2sigma(I)
_cod_data_source_file cg901332m_si_002.cif
_cod_data_source_block Compound-1
_cod_depositor_comments
;
The following automatic conversions were performed:

'_symmetry_cell_setting' value 'Triclinic' changed to 'triclinic'
according to /home/saulius/struct/CIF-dictionaries/cif_core.dic
dictionary named 'cif_core.dic' version 2.4.2 from 2011-04-26.

Automatic conversion script
Id: cif_fix_values 1715 2011-07-08 13:25:40Z adriana 
;
_cod_original_cell_volume 2220.56(11)
_cod_original_sg_symbol_Hall '-P 1 '
_cod_database_code 4502512

loop_
_symmetry_equiv_pos_as_xyz
'x, y, z'
'-x, -y, -z'

loop_
_atom_site_label
_atom_site_type_symbol
_atom_site_fract_x
_atom_site_fract_y
_atom_site_fract_z
_atom_site_U_iso_or_equiv
_atom_site_adp_type
_atom_site_occupancy
_atom_site_symmetry_multiplicity
_atom_site_calc_flag
_atom_site_refinement_flags
Cd1 Cd -0.262621(14) -0.248618(11) 0.756919(9) 0.02162(5) Uani 1 1 d .
Cd2 Cd 0.257766(13) 0.253750(11) 0.751273(9) 0.02196(5) Uani 1 1 d .
C1 C 0.6311(2) 0.37668(15) 0.50186(13) 0.0214(4) Uani 1 1 d .
H1A H 0.6207 0.3716 0.4410 0.026 Uiso 1 1 calc R
H1B H 0.5492 0.3578 0.5173 0.026 Uiso 1 1 calc R
C2 C 0.6598(2) 0.53090(16) 0.62005(13) 0.0259(5) Uani 1 1 d .
H2 H 0.6211 0.5004 0.6589 0.031 Uiso 1 1 calc R
C3 C 0.7569(2) 0.63923(17) 0.56149(14) 0.0330(5) Uani 1 1 d .
H3 H 0.7991 0.6991 0.5532 0.040 Uiso 1 1 calc R
C4 C 0.7297(2) 0.55348(16) 0.50296(14) 0.0304(5) Uani 1 1 d .
H4 H 0.7487 0.5435 0.4480 0.037 Uiso 1 1 calc R
C5 C 0.72719(18) 0.29903(15) 0.52737(12) 0.0182(4) Uani 1 1 d .
C6 C 0.73385(19) 0.28901(16) 0.62152(12) 0.0223(4) Uani 1 1 d .
H6A H 0.8078 0.2517 0.6366 0.027 Uiso 1 1 calc R
H6B H 0.7470 0.3575 0.6551 0.027 Uiso 1 1 calc R
C7 C 0.5117(2) 0.27720(17) 0.66149(14) 0.0275(5) Uani 1 1 d .
H7 H 0.4918 0.3441 0.6569 0.033 Uiso 1 1 calc R
C8 C 0.6161(2) 0.13754(17) 0.65934(14) 0.0269(5) Uani 1 1 d .
H8 H 0.6785 0.0905 0.6537 0.032 Uiso 1 1 calc R
C9 C 0.5002(2) 0.12188(17) 0.68394(14) 0.0291(5) Uani 1 1 d .
H9 H 0.4695 0.0607 0.6977 0.035 Uiso 1 1 calc R
C10 C 0.69578(19) 0.19213(16) 0.46882(13) 0.0232(4) Uani 1 1 d .
H10A H 0.7501 0.1870 0.4249 0.028 Uiso 1 1 calc R
H10B H 0.7172 0.1388 0.5018 0.028 Uiso 1 1 calc R
C11 C 0.5209(2) 0.18756(17) 0.35078(13) 0.0266(5) Uani 1 1 d .
H11 H 0.5718 0.2146 0.3162 0.032 Uiso 1 1 calc R
C12 C 0.3610(2) 0.12482(16) 0.39788(14) 0.0287(5) Uani 1 1 d .
H12 H 0.2791 0.0996 0.4013 0.034 Uiso 1 1 calc R
C13 C 0.4604(2) 0.13170(16) 0.45960(14) 0.0269(5) Uani 1 1 d .
H13 H 0.4598 0.1134 0.5124 0.032 Uiso 1 1 calc R
C14 C 0.86093(19) 0.34066(16) 0.51359(13) 0.0216(4) Uani 1 1 d .
H14A H 0.8591 0.3442 0.4542 0.026 Uiso 1 1 calc R
H14B H 0.8772 0.4102 0.5448 0.026 Uiso 1 1 calc R
C15 C 1.0029(2) 0.18697(16) 0.50042(13) 0.0261(5) Uani 1 1 d .
H15 H 0.9650 0.1477 0.4497 0.031 Uiso 1 1 calc R
C16 C 1.1056(2) 0.16442(18) 0.55182(14) 0.0306(5) Uani 1 1 d .
H16 H 1.1502 0.1055 0.5419 0.037 Uiso 1 1 calc R
C17 C 1.0494(2) 0.30996(18) 0.61006(13) 0.0269(5) Uani 1 1 d .
H17 H 1.0471 0.3715 0.6470 0.032 Uiso 1 1 calc R
C18 C -0.0049(2) 0.22856(17) 0.83366(13) 0.0263(5) Uani 1 1 d .
H18 H 0.0138 0.1613 0.8379 0.032 Uiso 1 1 calc R
C19 C 0.0084(2) 0.38424(17) 0.81151(13) 0.0280(5) Uani 1 1 d .
H19 H 0.0399 0.4450 0.7976 0.034 Uiso 1 1 calc R
C20 C -0.1066(2) 0.36987(17) 0.83650(13) 0.0279(5) Uani 1 1 d .
H20 H -0.1680 0.4177 0.8425 0.033 Uiso 1 1 calc R
C21 C -0.2236(2) 0.22209(17) 0.87976(12) 0.0253(5) Uani 1 1 d .
H21A H -0.2395 0.1524 0.8487 0.030 Uiso 1 1 calc R
H21B H -0.2978 0.2595 0.8655 0.030 Uiso 1 1 calc R
C22 C -0.20950(19) 0.21763(16) 0.97535(12) 0.0216(4) Uani 1 1 d .
C23 C -0.1668(2) 0.32611(17) 1.02902(14) 0.0260(5) Uani 1 1 d .
H23A H -0.1869 0.3777 0.9940 0.031 Uiso 1 1 calc R
H23B H -0.2168 0.3377 1.0752 0.031 Uiso 1 1 calc R
C24 C 0.0152(2) 0.32704(18) 1.14200(14) 0.0290(5) Uani 1 1 d .
H24 H -0.0345 0.3078 1.1807 0.035 Uiso 1 1 calc R
C25 C 0.0701(2) 0.36972(16) 1.02680(13) 0.0270(5) Uani 1 1 d .
H25 H 0.0677 0.3850 0.9727 0.032 Uiso 1 1 calc R
C26 C 0.1741(2) 0.37028(16) 1.08377(14) 0.0292(5) Uani 1 1 d .
H26 H 0.2569 0.3868 1.0752 0.035 Uiso 1 1 calc R
C27 C -0.2513(2) -0.12296(17) 0.95756(14) 0.0308(5) Uani 1 1 d .
H27 H -0.2915 -0.1807 0.9711 0.037 Uiso 1 1 calc R
C28 C -0.2169(2) -0.03456(17) 1.01152(14) 0.0306(5) Uani 1 1 d .
H28 H -0.2288 -0.0202 1.0679 0.037 Uiso 1 1 calc R
C29 C -0.1632(2) -0.02239(17) 0.88784(13) 0.0267(5) Uani 1 1 d .
H29 H -0.1301 0.0039 0.8449 0.032 Uiso 1 1 calc R
C30 C -0.1158(2) 0.13768(16) 1.00019(14) 0.0260(5) Uani 1 1 d .
H30A H -0.0357 0.1515 0.9801 0.031 Uiso 1 1 calc R
H30B H -0.0994 0.1465 1.0612 0.031 Uiso 1 1 calc R
C31 C -0.3417(2) 0.18388(18) 0.99714(14) 0.0267(5) Uani 1 1 d .
H31A H -0.3610 0.1118 0.9731 0.032 Uiso 1 1 calc R
H31B H -0.3361 0.1902 1.0579 0.032 Uiso 1 1 calc R
C32 C -0.5317(2) 0.20744(17) 0.89785(13) 0.0260(5) Uani 1 1 d .
H32 H -0.5335 0.1421 0.8657 0.031 Uiso 1 1 calc R
C33 C -0.4761(2) 0.34067(17) 0.99769(14) 0.0300(5) Uani 1 1 d .
H33 H -0.4350 0.3844 1.0453 0.036 Uiso 1 1 calc R
C34 C -0.5769(2) 0.36087(18) 0.94383(15) 0.0325(5) Uani 1 1 d .
H34 H -0.6172 0.4224 0.9486 0.039 Uiso 1 1 calc R
N1 N 0.66829(17) 0.48368(13) 0.54072(10) 0.0224(4) Uani 1 1 d .
N2 N 0.71300(19) 0.62527(13) 0.63583(11) 0.0283(4) Uani 1 1 d .
N3 N 0.43533(17) 0.21000(14) 0.68536(11) 0.0280(4) Uani 1 1 d .
N4 N 0.62227(16) 0.23737(13) 0.64454(10) 0.0227(4) Uani 1 1 d .
N5 N 0.56310(16) 0.17135(13) 0.42873(10) 0.0213(4) Uani 1 1 d .
N6 N 0.39797(17) 0.16051(14) 0.32886(11) 0.0269(4) Uani 1 1 d .
N7 N 0.96649(16) 0.28013(13) 0.53900(10) 0.0218(4) Uani 1 1 d .
N8 N 1.13361(18) 0.24170(16) 0.62075(11) 0.0310(4) Uani 1 1 d .
N9 N -0.11450(17) 0.27005(14) 0.85132(11) 0.0241(4) Uani 1 1 d .
N10 N 0.07204(17) 0.29517(14) 0.80980(11) 0.0271(4) Uani 1 1 d .
N11 N -0.03174(17) 0.34222(13) 1.06413(11) 0.0237(4) Uani 1 1 d .
N12 N 0.14061(18) 0.34288(14) 1.15676(11) 0.0289(4) Uani 1 1 d .
N13 N -0.16079(17) 0.03035(13) 0.96695(11) 0.0243(4) Uani 1 1 d .
N14 N -0.21828(18) -0.11554(13) 0.87900(11) 0.0272(4) Uani 1 1 d .
N15 N -0.61085(17) 0.27716(14) 0.88128(11) 0.0277(4) Uani 1 1 d .
N16 N -0.44706(16) 0.24209(13) 0.96741(11) 0.0233(4) Uani 1 1 d .
O1 O 0.24481(16) 0.08978(12) 0.78369(10) 0.0369(4) Uani 1 1 d .
O2 O 0.23931(19) -0.09092(13) 0.78403(12) 0.0484(5) Uani 1 1 d .
O3 O 0.1747(2) -0.02860(14) 0.65542(10) 0.0509(5) Uani 1 1 d .
O4 O 0.04615(18) -0.00673(13) 0.76638(13) 0.0496(5) Uani 1 1 d .
O5 O 0.3059(5) 0.4335(3) 0.7813(3) 0.0575(13) Uani 0.50 1 d P
O5' O 0.3267(5) 0.4155(3) 0.7308(3) 0.0529(12) Uani 0.50 1 d P
O6 O 0.1807(2) 0.53012(14) 0.69282(14) 0.0617(6) Uani 1 1 d .
O7 O 0.4166(6) 0.5243(4) 0.6995(5) 0.077(2) Uani 0.50 1 d P
O7' O 0.3915(5) 0.5792(4) 0.7045(3) 0.0532(13) Uani 0.50 1 d P
O8 O 0.3266(5) 0.6178(3) 0.8118(3) 0.0475(11) Uani 0.50 1 d P
O8' O 0.3008(5) 0.5648(4) 0.8311(3) 0.0620(14) Uani 0.50 1 d P
S1 S 0.17698(5) -0.00930(4) 0.74544(3) 0.02336(11) Uani 1 1 d .
S2 S 0.30528(5) 0.52490(4) 0.74440(3) 0.02511(12) Uani 1 1 d .
O1W O -0.09243(16) -0.18411(13) 0.70435(11) 0.0340(4) Uani 1 1 d D
H1C H -0.036(2) -0.2243(18) 0.6933(18) 0.051 Uiso 1 1 d D
H1D H -0.056(3) -0.1290(15) 0.7289(16) 0.051 Uiso 1 1 d D
O2W O -0.43851(19) -0.28824(19) 0.81915(14) 0.0571(6) Uani 1 1 d D
H2C H -0.481(3) -0.2365(19) 0.832(2) 0.086 Uiso 1 1 d D
H2D H -0.485(3) -0.337(2) 0.792(2) 0.086 Uiso 1 1 d D
O3W O 0.1251(2) 0.72613(14) 0.68680(12) 0.0449(5) Uani 1 1 d D
H3C H 0.170(3) 0.7731(19) 0.7236(16) 0.067 Uiso 1 1 d D
H3D H 0.159(3) 0.6725(17) 0.6971(19) 0.067 Uiso 1 1 d D
O4W O -0.11478(19) 0.05442(19) 0.63012(17) 0.0685(7) Uani 1 1 d D
H4C H -0.059(3) 0.064(3) 0.599(2) 0.103 Uiso 1 1 d D
H4D H -0.063(3) 0.035(3) 0.671(2) 0.103 Uiso 1 1 d D
O5W O 0.6043(2) 0.4519(2) 0.8216(2) 0.0842(8) Uani 1 1 d D
H5C H 0.521(2) 0.431(3) 0.804(3) 0.126 Uiso 1 1 d D
H5D H 0.583(4) 0.5159(18) 0.817(3) 0.126 Uiso 1 1 d D
O6W O 0.4869(2) -0.0694(3) 0.85388(16) 0.0894(8) Uani 1 1 d D
H6C H 0.411(3) -0.065(4) 0.826(2) 0.134 Uiso 1 1 d D
H6D H 0.486(4) -0.046(4) 0.9058(13) 0.134 Uiso 1 1 d D

loop_
_atom_site_aniso_label
_atom_site_aniso_U_11
_atom_site_aniso_U_22
_atom_site_aniso_U_33
_atom_site_aniso_U_23
_atom_site_aniso_U_13
_atom_site_aniso_U_12
Cd1 0.02066(9) 0.02258(8) 0.01923(8) 0.00050(6) -0.00145(6) -0.00071(6)
Cd2 0.01355(8) 0.02917(9) 0.02320(9) 0.00611(7) 0.00079(6) 0.00085(6)
C1 0.0202(10) 0.0201(10) 0.0215(10) -0.0010(8) -0.0010(8) 0.0022(8)
C2 0.0307(12) 0.0233(10) 0.0239(11) 0.0009(9) 0.0085(9) 0.0007(9)
C3 0.0451(15) 0.0234(11) 0.0313(12) 0.0049(10) 0.0100(11) -0.0049(10)
C4 0.0452(14) 0.0252(11) 0.0224(11) 0.0053(9) 0.0088(10) 0.0025(10)
C5 0.0141(9) 0.0226(10) 0.0162(9) 0.0002(8) 0.0002(8) 0.0007(8)
C6 0.0186(10) 0.0275(11) 0.0196(10) 0.0027(9) 0.0016(8) -0.0029(9)
C7 0.0253(11) 0.0288(11) 0.0312(12) 0.0082(10) 0.0096(10) 0.0045(9)
C8 0.0263(12) 0.0268(11) 0.0307(11) 0.0100(10) 0.0068(9) 0.0068(9)
C9 0.0307(12) 0.0293(11) 0.0311(12) 0.0116(10) 0.0104(10) 0.0017(10)
C10 0.0172(10) 0.0247(10) 0.0239(10) -0.0029(9) -0.0026(8) 0.0018(8)
C11 0.0253(11) 0.0310(11) 0.0217(10) 0.0016(9) 0.0009(9) -0.0009(9)
C12 0.0208(11) 0.0274(11) 0.0368(12) 0.0073(10) -0.0006(10) -0.0035(9)
C13 0.0266(12) 0.0256(11) 0.0283(11) 0.0078(9) 0.0012(9) -0.0035(9)
C14 0.0160(10) 0.0275(11) 0.0219(10) 0.0052(9) 0.0031(8) 0.0022(8)
C15 0.0234(11) 0.0306(11) 0.0228(11) -0.0011(9) 0.0050(9) 0.0025(9)
C16 0.0247(12) 0.0386(13) 0.0289(12) 0.0032(10) 0.0066(10) 0.0071(10)
C17 0.0182(11) 0.0370(12) 0.0210(10) -0.0028(9) -0.0033(9) -0.0005(9)
C18 0.0254(11) 0.0256(11) 0.0273(11) -0.0004(9) 0.0075(9) 0.0046(9)
C19 0.0336(13) 0.0269(11) 0.0245(11) 0.0050(9) 0.0071(10) 0.0029(10)
C20 0.0289(12) 0.0286(11) 0.0274(11) 0.0058(9) 0.0052(10) 0.0094(10)
C21 0.0189(10) 0.0337(11) 0.0213(10) 0.0006(9) 0.0013(8) 0.0001(9)
C22 0.0159(10) 0.0286(10) 0.0188(10) 0.0004(9) 0.0007(8) 0.0031(9)
C23 0.0186(10) 0.0312(11) 0.0248(11) -0.0031(9) -0.0011(9) 0.0054(9)
C24 0.0298(12) 0.0353(12) 0.0205(11) 0.0018(10) 0.0022(9) 0.0024(10)
C25 0.0295(12) 0.0274(11) 0.0233(11) 0.0037(9) 0.0026(9) -0.0027(9)
C26 0.0243(11) 0.0301(11) 0.0317(12) 0.0039(10) 0.0017(10) -0.0039(9)
C27 0.0365(13) 0.0283(11) 0.0289(12) 0.0062(10) 0.0081(10) 0.0011(10)
C28 0.0390(14) 0.0339(12) 0.0201(10) 0.0065(10) 0.0041(10) 0.0089(10)
C29 0.0276(12) 0.0298(11) 0.0222(10) -0.0005(9) 0.0076(9) 0.0008(9)
C30 0.0205(11) 0.0279(11) 0.0259(11) -0.0023(9) -0.0026(9) 0.0030(9)
C31 0.0185(11) 0.0370(12) 0.0260(11) 0.0095(10) 0.0017(9) 0.0052(9)
C32 0.0193(11) 0.0300(11) 0.0248(11) -0.0017(9) -0.0032(9) 0.0006(9)
C33 0.0263(12) 0.0323(12) 0.0263(11) -0.0072(10) 0.0004(9) 0.0014(10)
C34 0.0274(12) 0.0295(12) 0.0375(13) -0.0011(10) 0.0006(10) 0.0085(10)
N1 0.0242(9) 0.0212(8) 0.0202(8) -0.0002(7) 0.0021(7) 0.0014(7)
N2 0.0360(11) 0.0229(9) 0.0241(9) -0.0016(8) 0.0054(8) -0.0020(8)
N3 0.0228(10) 0.0336(10) 0.0303(10) 0.0079(8) 0.0102(8) 0.0024(8)
N4 0.0191(9) 0.0269(9) 0.0233(9) 0.0055(7) 0.0056(7) 0.0012(7)
N5 0.0175(9) 0.0225(8) 0.0207(8) -0.0016(7) -0.0027(7) 0.0013(7)
N6 0.0224(9) 0.0298(10) 0.0254(9) 0.0024(8) -0.0043(8) -0.0003(8)
N7 0.0149(8) 0.0301(9) 0.0196(8) 0.0032(7) 0.0014(7) -0.0005(7)
N8 0.0197(9) 0.0456(11) 0.0269(10) 0.0055(9) 0.0001(8) 0.0047(9)
N9 0.0210(9) 0.0277(9) 0.0232(9) 0.0016(8) 0.0042(7) 0.0042(7)
N10 0.0243(10) 0.0303(10) 0.0267(9) 0.0020(8) 0.0072(8) 0.0044(8)
N11 0.0222(9) 0.0254(9) 0.0202(9) -0.0023(7) -0.0015(7) 0.0013(7)
N12 0.0273(10) 0.0326(10) 0.0239(9) 0.0022(8) -0.0032(8) 0.0000(8)
N13 0.0247(9) 0.0251(9) 0.0206(9) -0.0017(7) 0.0005(7) 0.0038(7)
N14 0.0282(10) 0.0266(9) 0.0249(9) -0.0003(8) 0.0036(8) -0.0001(8)
N15 0.0208(9) 0.0292(9) 0.0296(10) -0.0002(8) -0.0025(8) 0.0028(8)
N16 0.0163(9) 0.0298(9) 0.0226(9) 0.0009(8) 0.0022(7) 0.0026(7)
O1 0.0362(10) 0.0286(8) 0.0417(9) 0.0041(7) -0.0034(8) -0.0108(7)
O2 0.0521(12) 0.0328(9) 0.0567(12) 0.0136(9) -0.0133(10) 0.0018(8)
O3 0.0708(14) 0.0523(11) 0.0273(9) -0.0013(8) 0.0082(9) 0.0050(10)
O4 0.0309(9) 0.0373(10) 0.0770(13) -0.0126(9) 0.0260(9) -0.0079(8)
O5 0.075(4) 0.034(2) 0.063(3) 0.024(2) -0.012(3) -0.009(2)
O5' 0.068(3) 0.0224(19) 0.076(3) 0.010(2) 0.030(3) 0.0121(18)
O6 0.0568(13) 0.0431(11) 0.0747(14) 0.0068(10) -0.0260(11) 0.0045(10)
O7 0.063(4) 0.065(4) 0.116(5) 0.011(4) 0.063(3) 0.004(3)
O7' 0.059(3) 0.049(3) 0.056(3) 0.022(3) 0.014(2) -0.014(3)
O8 0.064(3) 0.036(2) 0.034(2) -0.0099(18) 0.002(2) -0.007(2)
O8' 0.063(3) 0.085(4) 0.027(2) -0.022(2) 0.011(2) -0.001(3)
S1 0.0210(3) 0.0224(2) 0.0245(3) -0.0013(2) 0.0029(2) -0.0015(2)
S2 0.0286(3) 0.0222(3) 0.0231(3) -0.0003(2) 0.0046(2) -0.0014(2)
O1W 0.0270(9) 0.0300(9) 0.0438(10) 0.0019(8) 0.0080(8) -0.0059(7)
O2W 0.0305(11) 0.0877(17) 0.0564(13) 0.0312(13) 0.0004(9) -0.0153(11)
O3W 0.0558(13) 0.0318(9) 0.0471(11) 0.0052(9) 0.0056(10) 0.0148(9)
O4W 0.0284(11) 0.0792(15) 0.111(2) 0.0495(15) 0.0153(12) 0.0089(11)
O5W 0.0385(13) 0.0775(17) 0.130(2) 0.0104(18) -0.0006(15) 0.0015(12)
O6W 0.0529(15) 0.138(2) 0.0714(17) 0.0063(18) -0.0073(14) 0.0314(16)

loop_
_atom_type_symbol
_atom_type_description
_atom_type_scat_dispersion_real
_atom_type_scat_dispersion_imag
_atom_type_scat_source
C C 0.0033 0.0016 'International Tables Vol C Tables 4.2.6.8 and 6.1.1.4'
H H 0.0000 0.0000 'International Tables Vol C Tables 4.2.6.8 and 6.1.1.4'
N N 0.0061 0.0033 'International Tables Vol C Tables 4.2.6.8 and 6.1.1.4'
O O 0.0106 0.0060 'International Tables Vol C Tables 4.2.6.8 and 6.1.1.4'
S S 0.1246 0.1234 'International Tables Vol C Tables 4.2.6.8 and 6.1.1.4'
Cd Cd -0.8075 1.2024 'International Tables Vol C Tables 4.2.6.8 and 6.1.1.4'

loop_
_geom_angle_atom_site_label_1
_geom_angle_atom_site_label_2
_geom_angle_atom_site_label_3
_geom_angle
_geom_angle_site_symmetry_1
_geom_angle_site_symmetry_3
O1W Cd1 O2W 171.28(8) . .
O1W Cd1 N12 94.60(6) . 2_557
O2W Cd1 N12 89.15(7) . 2_557
O1W Cd1 N2 85.68(6) . 1_445
O2W Cd1 N2 101.77(8) . 1_445
N12 Cd1 N2 96.13(6) 2_557 1_445
O1W Cd1 N6 89.19(6) . 2_556
O2W Cd1 N6 87.25(7) . 2_556
N12 Cd1 N6 176.05(6) 2_557 2_556
N2 Cd1 N6 83.03(6) 1_445 2_556
O1W Cd1 N14 89.36(6) . .
O2W Cd1 N14 83.30(8) . .
N12 Cd1 N14 82.71(6) 2_557 .
N2 Cd1 N14 174.81(6) 1_445 .
N6 Cd1 N14 98.46(6) 2_556 .
O1 Cd2 O5' 165.02(14) . .
O1 Cd2 N8 105.10(6) . 1_455
O5' Cd2 N8 85.68(15) . 1_455
O1 Cd2 N3 88.79(6) . .
O5' Cd2 N3 80.63(12) . .
N8 Cd2 N3 90.38(7) 1_455 .
O1 Cd2 N15 78.86(6) . 1_655
O5' Cd2 N15 90.24(14) . 1_655
N8 Cd2 N15 175.90(6) 1_455 1_655
N3 Cd2 N15 88.62(7) . 1_655
O1 Cd2 N10 91.51(6) . .
O5' Cd2 N10 99.67(12) . .
N8 Cd2 N10 86.33(6) 1_455 .
N3 Cd2 N10 176.66(6) . .
N15 Cd2 N10 94.70(6) 1_655 .
O1 Cd2 O5 154.91(12) . .
O5' Cd2 O5 21.48(12) . .
N8 Cd2 O5 99.24(12) 1_455 .
N3 Cd2 O5 97.14(15) . .
N15 Cd2 O5 76.95(12) 1_655 .
N10 Cd2 O5 83.97(15) . .
N1 C1 C5 114.10(16) . .
N1 C1 H1A 108.7 . .
C5 C1 H1A 108.7 . .
N1 C1 H1B 108.7 . .
C5 C1 H1B 108.7 . .
H1A C1 H1B 107.6 . .
N2 C2 N1 111.88(18) . .
N2 C2 H2 124.1 . .
N1 C2 H2 124.1 . .
C4 C3 N2 110.15(18) . .
C4 C3 H3 124.9 . .
N2 C3 H3 124.9 . .
C3 C4 N1 106.31(19) . .
C3 C4 H4 126.8 . .
N1 C4 H4 126.8 . .
C1 C5 C6 112.39(16) . .
C1 C5 C14 107.10(15) . .
C6 C5 C14 107.67(15) . .
C1 C5 C10 110.37(15) . .
C6 C5 C10 111.24(16) . .
C14 C5 C10 107.83(16) . .
N4 C6 C5 115.80(16) . .
N4 C6 H6A 108.3 . .
C5 C6 H6A 108.3 . .
N4 C6 H6B 108.3 . .
C5 C6 H6B 108.3 . .
H6A C6 H6B 107.4 . .
N3 C7 N4 111.88(19) . .
N3 C7 H7 124.1 . .
N4 C7 H7 124.1 . .
C9 C8 N4 106.1(2) . .
C9 C8 H8 127.0 . .
N4 C8 H8 127.0 . .
C8 C9 N3 109.79(19) . .
C8 C9 H9 125.1 . .
N3 C9 H9 125.1 . .
N5 C10 C5 115.62(17) . .
N5 C10 H10A 108.4 . .
C5 C10 H10A 108.4 . .
N5 C10 H10B 108.4 . .
C5 C10 H10B 108.4 . .
H10A C10 H10B 107.4 . .
N6 C11 N5 112.02(19) . .
N6 C11 H11 124.0 . .
N5 C11 H11 124.0 . .
C13 C12 N6 110.36(19) . .
C13 C12 H12 124.8 . .
N6 C12 H12 124.8 . .
C12 C13 N5 106.16(18) . .
C12 C13 H13 126.9 . .
N5 C13 H13 126.9 . .
N7 C14 C5 115.28(16) . .
N7 C14 H14A 108.5 . .
C5 C14 H14A 108.5 . .
N7 C14 H14B 108.5 . .
C5 C14 H14B 108.5 . .
H14A C14 H14B 107.5 . .
C16 C15 N7 105.82(19) . .
C16 C15 H15 127.1 . .
N7 C15 H15 127.1 . .
C15 C16 N8 109.9(2) . .
C15 C16 H16 125.1 . .
N8 C16 H16 125.1 . .
N8 C17 N7 111.8(2) . .
N8 C17 H17 124.1 . .
N7 C17 H17 124.1 . .
N10 C18 N9 111.53(19) . .
N10 C18 H18 124.2 . .
N9 C18 H18 124.2 . .
C20 C19 N10 109.73(19) . .
C20 C19 H19 125.1 . .
N10 C19 H19 125.1 . .
C19 C20 N9 106.3(2) . .
C19 C20 H20 126.9 . .
N9 C20 H20 126.9 . .
N9 C21 C22 115.49(16) . .
N9 C21 H21A 108.4 . .
C22 C21 H21A 108.4 . .
N9 C21 H21B 108.4 . .
C22 C21 H21B 108.4 . .
H21A C21 H21B 107.5 . .
C30 C22 C21 112.33(17) . .
C30 C22 C31 107.08(16) . .
C21 C22 C31 108.34(16) . .
C30 C22 C23 110.06(16) . .
C21 C22 C23 110.78(17) . .
C31 C22 C23 108.08(17) . .
N11 C23 C22 115.88(17) . .
N11 C23 H23A 108.3 . .
C22 C23 H23A 108.3 . .
N11 C23 H23B 108.3 . .
C22 C23 H23B 108.3 . .
H23A C23 H23B 107.4 . .
N12 C24 N11 111.7(2) . .
N12 C24 H24 124.1 . .
N11 C24 H24 124.1 . .
C26 C25 N11 106.43(18) . .
C26 C25 H25 126.8 . .
N11 C25 H25 126.8 . .
C25 C26 N12 110.3(2) . .
C25 C26 H26 124.8 . .
N12 C26 H26 124.8 . .
C28 C27 N14 110.18(19) . .
C28 C27 H27 124.9 . .
N14 C27 H27 124.9 . .
C27 C28 N13 106.48(18) . .
C27 C28 H28 126.8 . .
N13 C28 H28 126.8 . .
N14 C29 N13 111.82(19) . .
N14 C29 H29 124.1 . .
N13 C29 H29 124.1 . .
N13 C30 C22 114.40(17) . .
N13 C30 H30A 108.7 . .
C22 C30 H30A 108.7 . .
N13 C30 H30B 108.7 . .
C22 C30 H30B 108.7 . .
H30A C30 H30B 107.6 . .
N16 C31 C22 115.10(17) . .
N16 C31 H31A 108.5 . .
C22 C31 H31A 108.5 . .
N16 C31 H31B 108.5 . .
C22 C31 H31B 108.5 . .
H31A C31 H31B 107.5 . .
N15 C32 N16 111.6(2) . .
N15 C32 H32 124.2 . .
N16 C32 H32 124.2 . .
C34 C33 N16 105.80(19) . .
C34 C33 H33 127.1 . .
N16 C33 H33 127.1 . .
C33 C34 N15 110.0(2) . .
C33 C34 H34 125.0 . .
N15 C34 H34 125.0 . .
C2 N1 C4 106.78(17) . .
C2 N1 C1 128.40(17) . .
C4 N1 C1 124.62(17) . .
C2 N2 C3 104.88(17) . .
C2 N2 Cd1 131.63(14) . 1_665
C3 N2 Cd1 123.49(13) . 1_665
C7 N3 C9 105.55(18) . .
C7 N3 Cd2 123.82(16) . .
C9 N3 Cd2 128.50(14) . .
C7 N4 C8 106.72(17) . .
C7 N4 C6 128.40(18) . .
C8 N4 C6 124.70(18) . .
C11 N5 C13 106.85(17) . .
C11 N5 C10 123.98(18) . .
C13 N5 C10 129.17(17) . .
C11 N6 C12 104.60(18) . .
C11 N6 Cd1 122.68(14) . 2_556
C12 N6 Cd1 122.46(15) . 2_556
C17 N7 C15 106.87(18) . .
C17 N7 C14 122.89(18) . .
C15 N7 C14 130.24(17) . .
C17 N8 C16 105.63(18) . .
C17 N8 Cd2 119.06(15) . 1_655
C16 N8 Cd2 133.68(16) . 1_655
C18 N9 C20 106.74(18) . .
C18 N9 C21 128.60(18) . .
C20 N9 C21 124.66(18) . .
C18 N10 C19 105.75(18) . .
C18 N10 Cd2 124.56(15) . .
C19 N10 Cd2 128.61(14) . .
C24 N11 C25 106.81(18) . .
C24 N11 C23 123.90(19) . .
C25 N11 C23 129.23(18) . .
C24 N12 C26 104.71(19) . .
C24 N12 Cd1 120.72(15) . 2_557
C26 N12 Cd1 125.00(15) . 2_557
C29 N13 C28 106.60(17) . .
C29 N13 C30 128.42(18) . .
C28 N13 C30 124.88(17) . .
C29 N14 C27 104.92(18) . .
C29 N14 Cd1 130.37(14) . .
C27 N14 Cd1 124.70(14) . .
C32 N15 C34 105.68(18) . .
C32 N15 Cd2 119.85(14) . 1_455
C34 N15 Cd2 133.18(15) . 1_455
C32 N16 C33 106.89(19) . .
C32 N16 C31 123.64(19) . .
C33 N16 C31 129.33(18) . .
S1 O1 Cd2 136.50(10) . .
O5' O5 S2 74.0(4) . .
O5' O5 O8' 123.6(6) . .
S2 O5 O8' 51.0(2) . .
O5' O5 Cd2 76.3(5) . .
S2 O5 Cd2 143.5(3) . .
O8' O5 Cd2 158.4(3) . .
O5 O5' S2 70.8(4) . .
O5 O5' Cd2 82.2(5) . .
S2 O5' Cd2 145.8(3) . .
O7' O7 S2 71.3(7) . .
O7 O7' S2 77.4(6) . .
O8' O8 S2 68.8(4) . .
O8 O8' S2 76.9(4) . .
O8 O8' O5 125.2(6) . .
S2 O8' O5 51.3(2) . .
O3 S1 O1 111.38(11) . .
O3 S1 O2 110.95(12) . .
O1 S1 O2 108.51(10) . .
O3 S1 O4 110.08(12) . .
O1 S1 O4 107.96(10) . .
O2 S1 O4 107.85(12) . .
O7' S2 O8' 115.7(3) . .
O7' S2 O5 136.2(3) . .
O8' S2 O5 77.7(3) . .
O7' S2 O5' 110.3(3) . .
O8' S2 O5' 112.0(3) . .
O5 S2 O5' 35.2(2) . .
O7' S2 O7 31.2(2) . .
O8' S2 O7 127.3(4) . .
O5 S2 O7 106.5(3) . .
O5' S2 O7 79.4(3) . .
O7' S2 O6 103.3(2) . .
O8' S2 O6 111.0(2) . .
O5 S2 O6 110.1(2) . .
O5' S2 O6 103.6(2) . .
O7 S2 O6 115.8(3) . .
O7' S2 O8 84.2(3) . .
O8' S2 O8 34.2(2) . .
O5 S2 O8 110.1(3) . .
O5' S2 O8 140.7(3) . .
O7 S2 O8 105.9(3) . .
O6 S2 O8 108.3(2) . .
Cd1 O1W H1C 117(2) . .
Cd1 O1W H1D 119(2) . .
H1C O1W H1D 107(3) . .
Cd1 O2W H2C 113(3) . .
Cd1 O2W H2D 114(3) . .
H2C O2W H2D 111(3) . .
H3C O3W H3D 102(3) . .
H4C O4W H4D 96(3) . .
H5C O5W H5D 88(3) . .
H6C O6W H6D 109(4) . .

loop_
_geom_bond_atom_site_label_1
_geom_bond_atom_site_label_2
_geom_bond_distance
_geom_bond_site_symmetry_2
Cd1 O1W 2.287(2) .
Cd1 O2W 2.316(2) .
Cd1 N12 2.330(2) 2_557
Cd1 N2 2.336(2) 1_445
Cd1 N6 2.347(2) 2_556
Cd1 N14 2.404(2) .
Cd2 O1 2.314(2) .
Cd2 N8 2.323(2) 1_455
Cd2 N3 2.333(2) .
Cd2 N15 2.340(2) 1_655
Cd2 N10 2.344(2) .
Cd2 O5 2.364(4) .
C1 N1 1.465(2) .
C1 C5 1.543(3) .
C1 H1A 0.9700 .
C1 H1B 0.9700 .
C2 N2 1.317(3) .
C2 N1 1.351(3) .
C2 H2 0.9300 .
C3 C4 1.347(3) .
C3 N2 1.386(3) .
C3 H3 0.9300 .
C4 N1 1.375(3) .
C4 H4 0.9300 .
C5 C6 1.549(3) .
C5 C14 1.558(3) .
C5 C10 1.563(3) .
C6 N4 1.463(2) .
C6 H6A 0.9700 .
C6 H6B 0.9700 .
C7 N3 1.316(3) .
C7 N4 1.348(3) .
C7 H7 0.9300 .
C8 C9 1.359(3) .
C8 N4 1.379(3) .
C8 H8 0.9300 .
C9 N3 1.375(3) .
C9 H9 0.9300 .
C10 N5 1.467(3) .
C10 H10A 0.9700 .
C10 H10B 0.9700 .
C11 N6 1.324(3) .
C11 N5 1.341(3) .
C11 H11 0.9300 .
C12 C13 1.346(3) .
C12 N6 1.380(3) .
C12 H12 0.9300 .
C13 N5 1.377(3) .
C13 H13 0.9300 .
C14 N7 1.458(3) .
C14 H14A 0.9700 .
C14 H14B 0.9700 .
C15 C16 1.358(3) .
C15 N7 1.380(3) .
C15 H15 0.9300 .
C16 N8 1.376(3) .
C16 H16 0.9300 .
C17 N8 1.311(3) .
C17 N7 1.348(3) .
C17 H17 0.9300 .
C18 N10 1.314(3) .
C18 N9 1.351(3) .
C18 H18 0.9300 .
C19 C20 1.351(3) .
C19 N10 1.378(3) .
C19 H19 0.9300 .
C20 N9 1.379(3) .
C20 H20 0.9300 .
C21 N9 1.459(3) .
C21 C22 1.551(3) .
C21 H21A 0.9700 .
C21 H21B 0.9700 .
C22 C30 1.546(3) .
C22 C31 1.557(3) .
C22 C23 1.565(3) .
C23 N11 1.465(3) .
C23 H23A 0.9700 .
C23 H23B 0.9700 .
C24 N12 1.323(3) .
C24 N11 1.347(3) .
C24 H24 0.9300 .
C25 C26 1.344(3) .
C25 N11 1.371(3) .
C25 H25 0.9300 .
C26 N12 1.379(3) .
C26 H26 0.9300 .
C27 C28 1.344(3) .
C27 N14 1.384(3) .
C27 H27 0.9300 .
C28 N13 1.374(3) .
C28 H28 0.9300 .
C29 N14 1.317(3) .
C29 N13 1.353(3) .
C29 H29 0.9300 .
C30 N13 1.467(3) .
C30 H30A 0.9700 .
C30 H30B 0.9700 .
C31 N16 1.458(3) .
C31 H31A 0.9700 .
C31 H31B 0.9700 .
C32 N15 1.309(3) .
C32 N16 1.350(3) .
C32 H32 0.9300 .
C33 C34 1.356(3) .
C33 N16 1.376(3) .
C33 H33 0.9300 .
C34 N15 1.373(3) .
C34 H34 0.9300 .
N2 Cd1 2.3359(17) 1_665
N6 Cd1 2.3471(18) 2_556
N8 Cd2 2.3229(18) 1_655
N12 Cd1 2.3295(19) 2_557
N15 Cd2 2.3403(18) 1_455
O1 S1 1.4672(15) .
O2 S1 1.4717(18) .
O3 S1 1.4382(17) .
O4 S1 1.4725(18) .
O5 O5' 0.874(5) .
O5 S2 1.432(4) .
O5 O8' 1.794(7) .
O5' S2 1.457(4) .
O6 S2 1.481(2) .
O7 O7' 0.779(6) .
O7 S2 1.467(5) .
O7' S2 1.424(5) .
O8 O8' 0.861(5) .
O8 S2 1.491(4) .
O8' S2 1.427(4) .
O1W H1C 0.832(17) .
O1W H1D 0.824(16) .
O2W H2C 0.848(18) .
O2W H2D 0.825(18) .
O3W H3C 0.866(17) .
O3W H3D 0.837(17) .
O4W H4C 0.837(18) .
O4W H4D 0.880(18) .
O5W H5C 0.910(19) .
O5W H5D 0.898(19) .
O6W H6C 0.879(19) .
O6W H6D 0.850(19) .

loop_
_geom_hbond_atom_site_label_D
_geom_hbond_atom_site_label_H
_geom_hbond_atom_site_label_A
_geom_hbond_distance_DH
_geom_hbond_distance_HA
_geom_hbond_distance_DA
_geom_hbond_angle_DHA
_geom_hbond_site_symmetry_A
O1W H1D O4 0.824(16) 1.873(17) 2.686(2) 168(3) .
O1W H1C O3W 0.832(17) 1.87(2) 2.666(3) 160(3) 1_545
O2W H2D O8 0.825(18) 2.15(3) 2.718(5) 126(3) 1_445
O2W H2D O7 0.825(18) 2.281(19) 3.096(7) 169(4) 1_445
O2W H2C O6W 0.848(18) 2.22(2) 3.011(4) 154(3) 1_455
O3W H3C O2 0.866(17) 1.961(19) 2.792(3) 160(3) 1_565
O3W H3D O6 0.837(17) 1.895(19) 2.693(3) 159(3) .
O5W H5D O7 0.898(19) 2.44(4) 2.927(8) 114(3) .
O4W H4D O4 0.880(18) 1.981(18) 2.861(3) 177(4) .
O6W H6C O2 0.879(19) 1.86(2) 2.707(3) 161(5) .

loop_
_geom_torsion_atom_site_label_1
_geom_torsion_atom_site_label_2
_geom_torsion_atom_site_label_3
_geom_torsion_atom_site_label_4
_geom_torsion
_geom_torsion_site_symmetry_1
_geom_torsion_site_symmetry_4
N2 C3 C4 N1 -0.4(3) . .
N1 C1 C5 C6 67.6(2) . .
N1 C1 C5 C14 -50.5(2) . .
N1 C1 C5 C10 -167.58(16) . .
C1 C5 C6 N4 70.5(2) . .
C14 C5 C6 N4 -171.74(17) . .
C10 C5 C6 N4 -53.8(2) . .
N4 C8 C9 N3 -0.5(3) . .
C1 C5 C10 N5 -24.4(2) . .
C6 C5 C10 N5 101.1(2) . .
C14 C5 C10 N5 -141.04(17) . .
N6 C12 C13 N5 -0.8(2) . .
C1 C5 C14 N7 176.65(16) . .
C6 C5 C14 N7 55.6(2) . .
C10 C5 C14 N7 -64.6(2) . .
N7 C15 C16 N8 -0.4(2) . .
N10 C19 C20 N9 0.5(2) . .
N9 C21 C22 C30 -72.5(2) . .
N9 C21 C22 C31 169.43(18) . .
N9 C21 C22 C23 51.0(2) . .
C30 C22 C23 N11 23.1(2) . .
C21 C22 C23 N11 -101.7(2) . .
C31 C22 C23 N11 139.78(18) . .
N11 C25 C26 N12 0.4(2) . .
N14 C27 C28 N13 -0.1(3) . .
C21 C22 C30 N13 -68.3(2) . .
C31 C22 C30 N13 50.6(2) . .
C23 C22 C30 N13 167.82(17) . .
C30 C22 C31 N16 -171.87(17) . .
C21 C22 C31 N16 -50.5(2) . .
C23 C22 C31 N16 69.6(2) . .
N16 C33 C34 N15 0.1(3) . .
N2 C2 N1 C4 -0.9(3) . .
N2 C2 N1 C1 174.20(19) . .
C3 C4 N1 C2 0.7(3) . .
C3 C4 N1 C1 -174.6(2) . .
C5 C1 N1 C2 -78.0(3) . .
C5 C1 N1 C4 96.2(2) . .
N1 C2 N2 C3 0.6(3) . .
N1 C2 N2 Cd1 -179.29(15) . 1_665
C4 C3 N2 C2 -0.1(3) . .
C4 C3 N2 Cd1 179.78(16) . 1_665
N4 C7 N3 C9 0.1(2) . .
N4 C7 N3 Cd2 164.74(14) . .
C8 C9 N3 C7 0.2(3) . .
C8 C9 N3 Cd2 -163.39(15) . .
O1 Cd2 N3 C7 -167.95(18) . .
O5' Cd2 N3 C7 1.4(2) . .
N8 Cd2 N3 C7 86.96(18) 1_455 .
N15 Cd2 N3 C7 -89.06(18) 1_655 .
N10 Cd2 N3 C7 96.9(10) . .
O5 Cd2 N3 C7 -12.4(2) . .
O1 Cd2 N3 C9 -7.02(19) . .
O5' Cd2 N3 C9 162.3(2) . .
N8 Cd2 N3 C9 -112.11(19) 1_455 .
N15 Cd2 N3 C9 71.86(19) 1_655 .
N10 Cd2 N3 C9 -102.2(10) . .
O5 Cd2 N3 C9 148.5(2) . .
N3 C7 N4 C8 -0.5(2) . .
N3 C7 N4 C6 -175.84(18) . .
C9 C8 N4 C7 0.6(2) . .
C9 C8 N4 C6 176.18(18) . .
C5 C6 N4 C7 -82.2(3) . .
C5 C6 N4 C8 103.2(2) . .
N6 C11 N5 C13 -0.4(2) . .
N6 C11 N5 C10 178.64(18) . .
C12 C13 N5 C11 0.7(2) . .
C12 C13 N5 C10 -178.3(2) . .
C5 C10 N5 C11 95.4(2) . .
C5 C10 N5 C13 -85.8(3) . .
N5 C11 N6 C12 -0.1(2) . .
N5 C11 N6 Cd1 145.62(15) . 2_556
C13 C12 N6 C11 0.5(3) . .
C13 C12 N6 Cd1 -145.25(16) . 2_556
N8 C17 N7 C15 -1.7(2) . .
N8 C17 N7 C14 178.14(17) . .
C16 C15 N7 C17 1.2(2) . .
C16 C15 N7 C14 -178.60(18) . .
C5 C14 N7 C17 -104.5(2) . .
C5 C14 N7 C15 75.3(3) . .
N7 C17 N8 C16 1.4(2) . .
N7 C17 N8 Cd2 -165.99(13) . 1_655
C15 C16 N8 C17 -0.6(2) . .
C15 C16 N8 Cd2 164.11(15) . 1_655
N10 C18 N9 C20 0.8(2) . .
N10 C18 N9 C21 -179.87(18) . .
C19 C20 N9 C18 -0.7(2) . .
C19 C20 N9 C21 179.87(18) . .
C22 C21 N9 C18 80.8(3) . .
C22 C21 N9 C20 -100.0(2) . .
N9 C18 N10 C19 -0.5(2) . .
N9 C18 N10 Cd2 -169.40(13) . .
C20 C19 N10 C18 0.0(2) . .
C20 C19 N10 Cd2 168.33(14) . .
O1 Cd2 N10 C18 -9.87(17) . .
O5' Cd2 N10 C18 -179.9(2) . .
N8 Cd2 N10 C18 95.16(17) 1_455 .
N3 Cd2 N10 C18 85.2(10) . .
N15 Cd2 N10 C18 -88.81(17) 1_655 .
O5 Cd2 N10 C18 -165.1(2) . .
O1 Cd2 N10 C19 -176.20(18) . .
O5' Cd2 N10 C19 13.8(2) . .
N8 Cd2 N10 C19 -71.17(19) 1_455 .
N3 Cd2 N10 C19 -81.1(10) . .
N15 Cd2 N10 C19 104.86(18) 1_655 .
O5 Cd2 N10 C19 28.5(2) . .
N12 C24 N11 C25 -0.1(3) . .
N12 C24 N11 C23 177.32(19) . .
C26 C25 N11 C24 -0.2(2) . .
C26 C25 N11 C23 -177.4(2) . .
C22 C23 N11 C24 -93.6(2) . .
C22 C23 N11 C25 83.2(3) . .
N11 C24 N12 C26 0.4(3) . .
N11 C24 N12 Cd1 -147.39(15) . 2_557
C25 C26 N12 C24 -0.5(3) . .
C25 C26 N12 Cd1 145.47(16) . 2_557
N14 C29 N13 C28 0.7(3) . .
N14 C29 N13 C30 -175.60(19) . .
C27 C28 N13 C29 -0.3(3) . .
C27 C28 N13 C30 176.2(2) . .
C22 C30 N13 C29 77.3(3) . .
C22 C30 N13 C28 -98.4(2) . .
N13 C29 N14 C27 -0.8(3) . .
N13 C29 N14 Cd1 177.65(14) . .
C28 C27 N14 C29 0.6(3) . .
C28 C27 N14 Cd1 -177.99(15) . .
O1W Cd1 N14 C29 27.8(2) . .
O2W Cd1 N14 C29 -147.5(2) . .
N12 Cd1 N14 C29 122.5(2) 2_557 .
N2 Cd1 N14 C29 45.1(7) 1_445 .
N6 Cd1 N14 C29 -61.3(2) 2_556 .
O1W Cd1 N14 C27 -154.00(18) . .
O2W Cd1 N14 C27 30.72(19) . .
N12 Cd1 N14 C27 -59.28(18) 2_557 .
N2 Cd1 N14 C27 -136.7(6) 1_445 .
N6 Cd1 N14 C27 116.91(18) 2_556 .
N16 C32 N15 C34 -0.8(2) . .
N16 C32 N15 Cd2 167.89(13) . 1_455
C33 C34 N15 C32 0.4(3) . .
C33 C34 N15 Cd2 -166.08(15) . 1_455
N15 C32 N16 C33 0.9(2) . .
N15 C32 N16 C31 -175.18(18) . .
C34 C33 N16 C32 -0.6(2) . .
C34 C33 N16 C31 175.17(19) . .
C22 C31 N16 C32 101.2(2) . .
C22 C31 N16 C33 -73.9(3) . .
O5' Cd2 O1 S1 -138.3(5) . .
N8 Cd2 O1 S1 -3.38(17) 1_455 .
N3 Cd2 O1 S1 -93.45(16) . .
N15 Cd2 O1 S1 177.72(17) 1_655 .
N10 Cd2 O1 S1 83.22(16) . .
O5 Cd2 O1 S1 162.2(3) . .
O1 Cd2 O5 O5' 142.5(4) . .
N8 Cd2 O5 O5' -51.6(6) 1_455 .
N3 Cd2 O5 O5' 40.0(6) . .
N15 Cd2 O5 O5' 126.9(6) 1_655 .
N10 Cd2 O5 O5' -136.8(6) . .
O1 Cd2 O5 S2 178.7(3) . .
O5' Cd2 O5 S2 36.2(4) . .
N8 Cd2 O5 S2 -15.4(6) 1_455 .
N3 Cd2 O5 S2 76.2(6) . .
N15 Cd2 O5 S2 163.1(6) 1_655 .
N10 Cd2 O5 S2 -100.7(6) . .
O1 Cd2 O5 O8' -58.6(10) . .
O5' Cd2 O5 O8' 158.9(13) . .
N8 Cd2 O5 O8' 107.3(8) 1_455 .
N3 Cd2 O5 O8' -161.1(8) . .
N15 Cd2 O5 O8' -74.2(8) 1_655 .
N10 Cd2 O5 O8' 22.1(8) . .
O8' O5 O5' S2 -12.2(6) . .
Cd2 O5 O5' S2 158.59(19) . .
S2 O5 O5' Cd2 -158.59(19) . .
O8' O5 O5' Cd2 -170.8(6) . .
O1 Cd2 O5' O5 -94.1(6) . .
N8 Cd2 O5' O5 129.2(6) 1_455 .
N3 Cd2 O5' O5 -139.7(6) . .
N15 Cd2 O5' O5 -51.2(6) 1_655 .
N10 Cd2 O5' O5 43.6(6) . .
O1 Cd2 O5' S2 -131.9(4) . .
N8 Cd2 O5' S2 91.4(6) 1_455 .
N3 Cd2 O5' S2 -177.5(6) . .
N15 Cd2 O5' S2 -89.0(6) 1_655 .
N10 Cd2 O5' S2 5.9(6) . .
O5 Cd2 O5' S2 -37.8(4) . .
S2 O8 O8' O5 18.2(5) . .
O5' O5 O8' O8 -7.8(12) . .
S2 O5 O8' O8 -23.0(7) . .
Cd2 O5 O8' O8 -162.9(7) . .
O5' O5 O8' S2 15.2(7) . .
Cd2 O5 O8' S2 -140.0(9) . .
Cd2 O1 S1 O3 40.51(19) . .
Cd2 O1 S1 O2 162.93(14) . .
Cd2 O1 S1 O4 -80.44(17) . .
O7 O7' S2 O8' 120.3(8) . .
O7 O7' S2 O5 21.1(10) . .
O7 O7' S2 O5' -8.1(9) . .
O7 O7' S2 O6 -118.2(8) . .
O7 O7' S2 O8 134.3(9) . .
O8 O8' S2 O7' 25.2(7) . .
O5 O8' S2 O7' -135.7(3) . .
O8 O8' S2 O5 160.9(6) . .
O8 O8' S2 O5' 152.8(5) . .
O5 O8' S2 O5' -8.1(4) . .
O8 O8' S2 O7 59.4(7) . .
O5 O8' S2 O7 -101.5(4) . .
O8 O8' S2 O6 -92.0(5) . .
O5 O8' S2 O6 107.1(3) . .
O5 O8' S2 O8 -160.9(6) . .
O5' O5 S2 O7' -52.5(7) . .
O8' O5 S2 O7' 114.4(4) . .
Cd2 O5 S2 O7' -89.1(6) . .
O5' O5 S2 O8' -166.9(6) . .
Cd2 O5 S2 O8' 156.5(6) . .
O8' O5 S2 O5' 166.9(6) . .
Cd2 O5 S2 O5' -36.6(4) . .
O5' O5 S2 O7 -41.2(7) . .
O8' O5 S2 O7 125.6(4) . .
Cd2 O5 S2 O7 -77.9(6) . .
O5' O5 S2 O6 85.1(6) . .
O8' O5 S2 O6 -108.1(2) . .
Cd2 O5 S2 O6 48.4(6) . .
O5' O5 S2 O8 -155.6(5) . .
O8' O5 S2 O8 11.3(4) . .
Cd2 O5 S2 O8 167.8(5) . .
O5 O5' S2 O7' 144.2(6) . .
Cd2 O5' S2 O7' -175.8(5) . .
O5 O5' S2 O8' 13.8(7) . .
Cd2 O5' S2 O8' 53.8(7) . .
Cd2 O5' S2 O5 40.0(4) . .
O5 O5' S2 O7 140.0(7) . .
Cd2 O5' S2 O7 180.0(7) . .
O5 O5' S2 O6 -105.8(6) . .
Cd2 O5' S2 O6 -65.8(6) . .
O5 O5' S2 O8 37.8(8) . .
Cd2 O5' S2 O8 77.8(7) . .
O7' O7 S2 O8' -78.0(9) . .
O7' O7 S2 O5 -164.9(8) . .
O7' O7 S2 O5' 172.3(9) . .
O7' O7 S2 O6 72.3(8) . .
O7' O7 S2 O8 -47.8(9) . .
O8' O8 S2 O7' -157.3(6) . .
O8' O8 S2 O5 -19.9(6) . .
O8' O8 S2 O5' -42.0(8) . .
O8' O8 S2 O7 -134.6(6) . .
O8' O8 S2 O6 100.5(5) . .
